data_7240095
loop_
_publ_author_name
'El-Emam, Ali A.'
'Saveeth Kumar, Elangovan'
'Janani, Krishnakumar'
'Al-Wahaibi, Lamya H.'
'Blacque, Olivier'
'El-Awady, Mohamed I.'
'Al-Shaalan, Nora H.'
'Percino, M. Judith'
'Thamotharan, Subbiah'

_publ_section_title
;
 Quantitative assessment of the nature of noncovalent interactions in
 N-substituted-5-(adamantan-1-yl)-1,3,4-thiadiazole-2-amines: insights
 from crystallographic and QTAIM analysis
;
_journal_issue 17
_journal_name_full 'RSC Advances'
_journal_page_first 9840
_journal_page_last 9853
_journal_paper_doi 10.1039/D0RA00733A
_journal_volume 10
_journal_year 2020
_chemical_formula_sum 'C18 H20 F N3 S'
_chemical_formula_weight 329.43
_space_group_crystal_system triclinic
_space_group_IT_number 2
_space_group_name_Hall '-P 1'
_space_group_name_H-M_alt 'P -1'
_atom_sites_solution_hydrogens mixed
_audit_creation_method SHELXL-2018/3
_audit_update_record
;
2020-01-15 deposited with the CCDC.	2020-03-02 downloaded from the CCDC.
;
_cell_angle_alpha 116.607(6)
_cell_angle_beta 94.587(8)
_cell_angle_gamma 90.941(6)
_cell_formula_units_Z 2
_cell_length_a 6.7254(7)
_cell_length_b 10.9787(5)
_cell_length_c 11.9955(10)
_cell_measurement_reflns_used 7073
_cell_measurement_temperature 160(2)
_cell_measurement_theta_max 78.9280
_cell_measurement_theta_min 4.0800
_cell_volume 788.01(12)
_computing_cell_refinement 'CrysAlisPro 1.171.40.39a (Rigaku OD, 2019)'
_computing_data_collection 'CrysAlisPro 1.171.40.39a (Rigaku OD, 2019)'
_computing_data_reduction 'CrysAlisPro 1.171.40.39a (Rigaku OD, 2019)'
_computing_molecular_graphics 'Olex2 (Dolomanov et al., 2009)'
_computing_structure_refinement 'ShelXL (Sheldrick, 2015b)'
_computing_structure_solution 'ShelXT (Sheldrick, 2015a)'
_diffrn_ambient_temperature 160(2)
_diffrn_detector_area_resol_mean 5.8140
_diffrn_measured_fraction_theta_full 0.991
_diffrn_measured_fraction_theta_max 0.986
_diffrn_measurement_device_type 'XtaLAB Synergy, Dualflex, Pilatus 200K'
_diffrn_measurement_method '\w scans'
_diffrn_radiation_type CuK\a
_diffrn_radiation_wavelength 1.54184
_diffrn_reflns_av_R_equivalents 0.0632
_diffrn_reflns_av_unetI/netI 0.0458
_diffrn_reflns_Laue_measured_fraction_full 0.991
_diffrn_reflns_Laue_measured_fraction_max 0.986
_diffrn_reflns_limit_h_max 8
_diffrn_reflns_limit_h_min -6
_diffrn_reflns_limit_k_max 13
_diffrn_reflns_limit_k_min -12
_diffrn_reflns_limit_l_max 14
_diffrn_reflns_limit_l_min -14
_diffrn_reflns_number 12473
_diffrn_reflns_point_group_measured_fraction_full 0.991
_diffrn_reflns_point_group_measured_fraction_max 0.986
_diffrn_reflns_theta_full 67.684
_diffrn_reflns_theta_max 74.499
_diffrn_reflns_theta_min 4.142
_diffrn_source 'micro-focus sealed X-ray tube'
_exptl_absorpt_coefficient_mu 1.934
_exptl_absorpt_correction_T_max 0.972
_exptl_absorpt_correction_T_min 0.851
_exptl_absorpt_correction_type analytical
_exptl_absorpt_process_details
;
CrysAlisPro 1.171.40.39a (Rigaku Oxford Diffraction, 2019)
Analytical numeric absorption correction using a multifaceted crystal
model based on expressions derived by R.C. Clark & J.S. Reid.
(Clark, R. C. & Reid, J. S. (1995). Acta Cryst. A51, 887-897)
Empirical absorption correction using spherical harmonics,
 implemented in SCALE3 ABSPACK scaling algorithm.
;
_exptl_crystal_colour colourless
_exptl_crystal_density_diffrn 1.388
_exptl_crystal_description plate
_exptl_crystal_F_000 348
_exptl_crystal_size_max 0.140
_exptl_crystal_size_mid 0.050
_exptl_crystal_size_min 0.020
_refine_diff_density_max 0.404
_refine_diff_density_min -0.345
_refine_diff_density_rms 0.083
_refine_ls_extinction_method none
_refine_ls_goodness_of_fit_ref 1.062
_refine_ls_hydrogen_treatment mixed
_refine_ls_matrix_type full
_refine_ls_number_parameters 212
_refine_ls_number_reflns 3183
_refine_ls_number_restraints 0
_refine_ls_restrained_S_all 1.062
_refine_ls_R_factor_all 0.0725
_refine_ls_R_factor_gt 0.0652
_refine_ls_shift/su_max 0.000
_refine_ls_shift/su_mean 0.000
_refine_ls_structure_factor_coef Fsqd
_refine_ls_weighting_details 'w=1/[\s^2^(Fo^2^)+(0.0985P)^2^+1.4753P] where P=(Fo^2^+2Fc^2^)/3'
_refine_ls_weighting_scheme calc
_refine_ls_wR_factor_gt 0.1988
_refine_ls_wR_factor_ref 0.2034
_reflns_Friedel_coverage 0.000
_reflns_number_gt 2735
_reflns_number_total 3183
_reflns_threshold_expression 'I > 2\s(I)'
_cod_data_source_file d0ra00733a2.cif
_cod_data_source_block shelx
_cod_depositor_comments 'Adding full bibliography for 7240094--7240096.cif.'
_cod_database_code 7240095
_shelx_shelxl_version_number 2018/3
_shelx_space_group_comment
;
The symmetry employed for this shelxl refinement is uniquely defined
by the following loop, which should always be used as a source of
symmetry information in preference to the above space-group names.
They are only intended as comments.
;
_shelx_estimated_absorpt_t_min 0.774
_shelx_estimated_absorpt_t_max 0.962

loop_
_space_group_symop_operation_xyz
'x, y, z'
'-x, -y, -z'

loop_
_atom_site_label
_atom_site_type_symbol
_atom_site_fract_x
_atom_site_fract_y
_atom_site_fract_z
_atom_site_U_iso_or_equiv
_atom_site_adp_type
_atom_site_occupancy
_atom_site_site_symmetry_order
_atom_site_calc_flag
_atom_site_refinement_flags_posn
_atom_site_refinement_flags_adp
_atom_site_refinement_flags_occupancy
_atom_site_disorder_assembly
_atom_site_disorder_group
C1 C 0.8302(7) -0.0933(4) 0.3319(4) 0.0425(9) Uani 1 1 d . . . . .
C2 C 0.6639(6) -0.0246(4) 0.3725(4) 0.0423(9) Uani 1 1 d . . . . .
H2 H 0.540827 -0.072330 0.365541 0.051 Uiso 1 1 calc R U . . .
C3 C 0.6775(6) 0.1183(4) 0.4250(3) 0.0348(8) Uani 1 1 d . . . . .
H3 H 0.562372 0.168180 0.452651 0.042 Uiso 1 1 calc R U . . .
C4 C 0.8579(5) 0.1864(3) 0.4365(3) 0.0299(7) Uani 1 1 d . . . . .
C5 C 1.0255(6) 0.1123(4) 0.3932(3) 0.0372(8) Uani 1 1 d . . . . .
H5 H 1.149519 0.158965 0.399964 0.045 Uiso 1 1 calc R U . . .
C6 C 1.0119(7) -0.0286(4) 0.3406(4) 0.0442(9) Uani 1 1 d . . . . .
H6 H 1.125515 -0.079671 0.311216 0.053 Uiso 1 1 calc R U . . .
C7 C 0.7644(5) 0.4250(3) 0.5615(3) 0.0289(7) Uani 1 1 d . . . . .
C8 C 0.5616(5) 0.5764(3) 0.7165(3) 0.0271(7) Uani 1 1 d . . . . .
C9 C 0.4269(5) 0.6451(3) 0.8181(3) 0.0262(6) Uani 1 1 d . . . . .
C10 C 0.2175(5) 0.5712(3) 0.7795(3) 0.0303(7) Uani 1 1 d . . . . .
H10A H 0.159190 0.572279 0.701521 0.036 Uiso 1 1 calc R U . . .
H10B H 0.228344 0.474865 0.762957 0.036 Uiso 1 1 calc R U . . .
C11 C 0.0810(5) 0.6416(4) 0.8839(4) 0.0353(8) Uani 1 1 d . . . . .
H11 H -0.054527 0.593268 0.857900 0.042 Uiso 1 1 calc R U . . .
C12 C 0.1702(5) 0.6379(4) 1.0040(4) 0.0360(8) Uani 1 1 d . . . . .
H12A H 0.081459 0.682054 1.071368 0.043 Uiso 1 1 calc R U . . .
H12B H 0.181594 0.542050 0.988871 0.043 Uiso 1 1 calc R U . . .
C13 C 0.3770(5) 0.7129(4) 1.0443(3) 0.0338(7) Uani 1 1 d . . . . .
H13 H 0.434949 0.710825 1.122738 0.041 Uiso 1 1 calc R U . . .
C14 C 0.5137(5) 0.6424(4) 0.9401(3) 0.0304(7) Uani 1 1 d . . . . .
H14A H 0.526802 0.546723 0.925089 0.036 Uiso 1 1 calc R U . . .
H14B H 0.648352 0.689560 0.966364 0.036 Uiso 1 1 calc R U . . .
C15 C 0.0641(5) 0.7899(4) 0.9076(4) 0.0399(8) Uani 1 1 d . . . . .
H15A H -0.025505 0.836010 0.974036 0.048 Uiso 1 1 calc R U . . .
H15B H 0.006256 0.792541 0.830246 0.048 Uiso 1 1 calc R U . . .
C16 C 0.2714(5) 0.8639(3) 0.9479(4) 0.0355(8) Uani 1 1 d . . . . .
H16 H 0.259316 0.960801 0.963662 0.043 Uiso 1 1 calc R U . . .
C17 C 0.4080(5) 0.7943(3) 0.8436(3) 0.0306(7) Uani 1 1 d . . . . .
H17A H 0.541692 0.842887 0.868998 0.037 Uiso 1 1 calc R U . . .
H17B H 0.351845 0.797946 0.766375 0.037 Uiso 1 1 calc R U . . .
C18 C 0.3604(6) 0.8612(4) 1.0677(3) 0.0375(8) Uani 1 1 d . . . . .
H18A H 0.274058 0.908337 1.135857 0.045 Uiso 1 1 calc R U . . .
H18B H 0.494324 0.909347 1.093718 0.045 Uiso 1 1 calc R U . . .
F1 F 0.8171(5) -0.2327(2) 0.2803(3) 0.0692(9) Uani 1 1 d . . . . .
N1 N 0.8818(4) 0.3287(3) 0.4849(3) 0.0322(6) Uani 1 1 d . . . . .
H1 H 0.994(6) 0.364(4) 0.466(4) 0.031(10) Uiso 1 1 d . . . . .
N2 N 0.7814(4) 0.5499(3) 0.5773(3) 0.0301(6) Uani 1 1 d . . . . .
N3 N 0.6645(4) 0.6371(3) 0.6669(3) 0.0301(6) Uani 1 1 d . . . . .
S1 S 0.59776(13) 0.40117(8) 0.65452(8) 0.0323(3) Uani 1 1 d . . . . .

loop_
_atom_site_aniso_label
_atom_site_aniso_U_11
_atom_site_aniso_U_22
_atom_site_aniso_U_33
_atom_site_aniso_U_23
_atom_site_aniso_U_13
_atom_site_aniso_U_12
C1 0.063(3) 0.0265(17) 0.0348(19) 0.0105(15) 0.0106(18) 0.0010(16)
C2 0.050(2) 0.0359(19) 0.0374(19) 0.0129(16) 0.0070(17) -0.0076(16)
C3 0.0374(18) 0.0339(18) 0.0297(17) 0.0108(14) 0.0066(14) 0.0003(14)
C4 0.0374(17) 0.0305(16) 0.0240(15) 0.0137(13) 0.0066(13) 0.0001(13)
C5 0.0384(19) 0.0381(19) 0.0353(18) 0.0155(15) 0.0106(15) 0.0025(15)
C6 0.054(2) 0.041(2) 0.038(2) 0.0159(16) 0.0149(17) 0.0146(17)
C7 0.0268(15) 0.0329(17) 0.0261(15) 0.0122(13) 0.0046(12) -0.0030(12)
C8 0.0263(15) 0.0273(15) 0.0278(16) 0.0125(13) 0.0036(12) -0.0015(12)
C9 0.0253(15) 0.0262(15) 0.0271(15) 0.0115(12) 0.0061(12) 0.0002(12)
C10 0.0287(16) 0.0268(15) 0.0319(17) 0.0102(13) 0.0029(13) -0.0028(12)
C11 0.0222(15) 0.0338(18) 0.043(2) 0.0113(15) 0.0068(14) -0.0019(13)
C12 0.0360(18) 0.0340(17) 0.0395(19) 0.0163(15) 0.0142(15) -0.0009(14)
C13 0.0357(18) 0.0391(19) 0.0307(17) 0.0189(15) 0.0061(14) 0.0009(14)
C14 0.0295(16) 0.0352(17) 0.0300(17) 0.0176(14) 0.0046(13) 0.0007(13)
C15 0.0308(18) 0.0381(19) 0.048(2) 0.0161(17) 0.0071(16) 0.0075(14)
C16 0.0367(18) 0.0243(15) 0.043(2) 0.0118(14) 0.0096(15) 0.0039(13)
C17 0.0349(17) 0.0265(15) 0.0324(17) 0.0148(13) 0.0046(13) -0.0002(13)
C18 0.043(2) 0.0316(17) 0.0308(17) 0.0064(14) 0.0102(15) -0.0036(14)
F1 0.096(2) 0.0255(12) 0.0755(19) 0.0114(12) 0.0191(16) 0.0012(12)
N1 0.0311(14) 0.0299(14) 0.0357(15) 0.0132(12) 0.0133(12) 0.0001(11)
N2 0.0298(14) 0.0313(14) 0.0307(14) 0.0141(12) 0.0104(11) 0.0012(11)
N3 0.0302(14) 0.0314(14) 0.0314(14) 0.0157(12) 0.0091(11) 0.0010(11)
S1 0.0376(5) 0.0264(4) 0.0347(5) 0.0136(3) 0.0148(3) 0.0009(3)

loop_
_atom_type_symbol
_atom_type_description
_atom_type_scat_dispersion_real
_atom_type_scat_dispersion_imag
_atom_type_scat_source
C C 0.0181 0.0091 'International Tables Vol C Tables 4.2.6.8 and 6.1.1.4'
H H 0.0000 0.0000 'International Tables Vol C Tables 4.2.6.8 and 6.1.1.4'
F F 0.0727 0.0534 'International Tables Vol C Tables 4.2.6.8 and 6.1.1.4'
N N 0.0311 0.0180 'International Tables Vol C Tables 4.2.6.8 and 6.1.1.4'
S S 0.3331 0.5567 'International Tables Vol C Tables 4.2.6.8 and 6.1.1.4'

loop_
_geom_angle_atom_site_label_1
_geom_angle_atom_site_label_2
_geom_angle_atom_site_label_3
_geom_angle
_geom_angle_site_symmetry_1
_geom_angle_site_symmetry_3
_geom_angle_publ_flag
C2 C1 F1 118.7(4) . . ?
C2 C1 C6 122.8(4) . . ?
F1 C1 C6 118.5(4) . . ?
C1 C2 C3 118.6(4) . . ?
C1 C2 H2 120.7 . . ?
C3 C2 H2 120.7 . . ?
C4 C3 C2 120.1(3) . . ?
C4 C3 H3 120.0 . . ?
C2 C3 H3 120.0 . . ?
C3 C4 C5 119.7(3) . . ?
C3 C4 N1 123.3(3) . . ?
C5 C4 N1 117.0(3) . . ?
C6 C5 C4 120.3(3) . . ?
C6 C5 H5 119.9 . . ?
C4 C5 H5 119.9 . . ?
C1 C6 C5 118.5(4) . . ?
C1 C6 H6 120.7 . . ?
C5 C6 H6 120.7 . . ?
N2 C7 N1 120.5(3) . . ?
N2 C7 S1 113.6(2) . . ?
N1 C7 S1 125.7(3) . . ?
N3 C8 C9 125.2(3) . . ?
N3 C8 S1 113.0(2) . . ?
C9 C8 S1 121.8(2) . . ?
C8 C9 C17 110.0(3) . . ?
C8 C9 C10 110.4(3) . . ?
C17 C9 C10 109.1(3) . . ?
C8 C9 C14 110.1(3) . . ?
C17 C9 C14 108.7(3) . . ?
C10 C9 C14 108.5(3) . . ?
C11 C10 C9 110.1(3) . . ?
C11 C10 H10A 109.6 . . ?
C9 C10 H10A 109.6 . . ?
C11 C10 H10B 109.6 . . ?
C9 C10 H10B 109.6 . . ?
H10A C10 H10B 108.1 . . ?
C15 C11 C10 109.0(3) . . ?
C15 C11 C12 109.6(3) . . ?
C10 C11 C12 109.5(3) . . ?
C15 C11 H11 109.6 . . ?
C10 C11 H11 109.6 . . ?
C12 C11 H11 109.6 . . ?
C13 C12 C11 109.5(3) . . ?
C13 C12 H12A 109.8 . . ?
C11 C12 H12A 109.8 . . ?
C13 C12 H12B 109.8 . . ?
C11 C12 H12B 109.8 . . ?
H12A C12 H12B 108.2 . . ?
C18 C13 C12 110.0(3) . . ?
C18 C13 C14 109.0(3) . . ?
C12 C13 C14 109.3(3) . . ?
C18 C13 H13 109.5 . . ?
C12 C13 H13 109.5 . . ?
C14 C13 H13 109.5 . . ?
C13 C14 C9 110.3(3) . . ?
C13 C14 H14A 109.6 . . ?
C9 C14 H14A 109.6 . . ?
C13 C14 H14B 109.6 . . ?
C9 C14 H14B 109.6 . . ?
H14A C14 H14B 108.1 . . ?
C11 C15 C16 109.5(3) . . ?
C11 C15 H15A 109.8 . . ?
C16 C15 H15A 109.8 . . ?
C11 C15 H15B 109.8 . . ?
C16 C15 H15B 109.8 . . ?
H15A C15 H15B 108.2 . . ?
C18 C16 C15 110.0(3) . . ?
C18 C16 C17 109.7(3) . . ?
C15 C16 C17 109.6(3) . . ?
C18 C16 H16 109.2 . . ?
C15 C16 H16 109.2 . . ?
C17 C16 H16 109.2 . . ?
C16 C17 C9 109.6(3) . . ?
C16 C17 H17A 109.7 . . ?
C9 C17 H17A 109.7 . . ?
C16 C17 H17B 109.7 . . ?
C9 C17 H17B 109.7 . . ?
H17A C17 H17B 108.2 . . ?
C16 C18 C13 109.3(3) . . ?
C16 C18 H18A 109.8 . . ?
C13 C18 H18A 109.8 . . ?
C16 C18 H18B 109.8 . . ?
C13 C18 H18B 109.8 . . ?
H18A C18 H18B 108.3 . . ?
C7 N1 C4 128.2(3) . . ?
C7 N1 H1 114(2) . . ?
C4 N1 H1 117(2) . . ?
C7 N2 N3 113.0(3) . . ?
C8 N3 N2 113.2(3) . . ?
C7 S1 C8 87.14(15) . . ?

loop_
_geom_bond_atom_site_label_1
_geom_bond_atom_site_label_2
_geom_bond_distance
_geom_bond_site_symmetry_2
_geom_bond_publ_flag
C1 C2 1.357(6) . ?
C1 F1 1.368(4) . ?
C1 C6 1.375(6) . ?
C2 C3 1.402(5) . ?
C2 H2 0.9500 . ?
C3 C4 1.379(5) . ?
C3 H3 0.9500 . ?
C4 C5 1.395(5) . ?
C4 N1 1.404(4) . ?
C5 C6 1.383(5) . ?
C5 H5 0.9500 . ?
C6 H6 0.9500 . ?
C7 N2 1.299(4) . ?
C7 N1 1.363(4) . ?
C7 S1 1.738(3) . ?
C8 N3 1.298(4) . ?
C8 C9 1.500(4) . ?
C8 S1 1.754(3) . ?
C9 C17 1.535(4) . ?
C9 C10 1.542(4) . ?
C9 C14 1.545(5) . ?
C10 C11 1.533(5) . ?
C10 H10A 0.9900 . ?
C10 H10B 0.9900 . ?
C11 C15 1.530(5) . ?
C11 C12 1.533(5) . ?
C11 H11 1.0000 . ?
C12 C13 1.531(5) . ?
C12 H12A 0.9900 . ?
C12 H12B 0.9900 . ?
C13 C18 1.530(5) . ?
C13 C14 1.531(5) . ?
C13 H13 1.0000 . ?
C14 H14A 0.9900 . ?
C14 H14B 0.9900 . ?
C15 C16 1.530(5) . ?
C15 H15A 0.9900 . ?
C15 H15B 0.9900 . ?
C16 C18 1.525(5) . ?
C16 C17 1.530(5) . ?
C16 H16 1.0000 . ?
C17 H17A 0.9900 . ?
C17 H17B 0.9900 . ?
C18 H18A 0.9900 . ?
C18 H18B 0.9900 . ?
N1 H1 0.93(4) . ?
N2 N3 1.388(4) . ?

loop_
_geom_hbond_atom_site_label_D
_geom_hbond_atom_site_label_H
_geom_hbond_atom_site_label_A
_geom_hbond_distance_DH
_geom_hbond_distance_HA
_geom_hbond_distance_DA
_geom_hbond_angle_DHA
_geom_hbond_site_symmetry_A
_geom_hbond_publ_flag
N1 H1 N2 0.93(4) 1.99(4) 2.920(4) 175(4) 2_766 yes

loop_
_geom_torsion_atom_site_label_1
_geom_torsion_atom_site_label_2
_geom_torsion_atom_site_label_3
_geom_torsion_atom_site_label_4
_geom_torsion
_geom_torsion_site_symmetry_1
_geom_torsion_site_symmetry_2
_geom_torsion_site_symmetry_3
_geom_torsion_site_symmetry_4
_geom_torsion_publ_flag
F1 C1 C2 C3 -179.8(3) . . . . ?
C6 C1 C2 C3 0.4(6) . . . . ?
C1 C2 C3 C4 -1.1(6) . . . . ?
C2 C3 C4 C5 1.4(5) . . . . ?
C2 C3 C4 N1 178.2(3) . . . . ?
C3 C4 C5 C6 -0.9(5) . . . . ?
N1 C4 C5 C6 -177.9(3) . . . . ?
C2 C1 C6 C5 0.1(6) . . . . ?
F1 C1 C6 C5 -179.7(4) . . . . ?
C4 C5 C6 C1 0.2(6) . . . . ?
N3 C8 C9 C17 7.0(5) . . . . ?
S1 C8 C9 C17 -174.2(2) . . . . ?
N3 C8 C9 C10 127.5(3) . . . . ?
S1 C8 C9 C10 -53.7(4) . . . . ?
N3 C8 C9 C14 -112.7(4) . . . . ?
S1 C8 C9 C14 66.1(3) . . . . ?
C8 C9 C10 C11 179.8(3) . . . . ?
C17 C9 C10 C11 -59.2(4) . . . . ?
C14 C9 C10 C11 59.0(4) . . . . ?
C9 C10 C11 C15 59.8(4) . . . . ?
C9 C10 C11 C12 -60.1(4) . . . . ?
C15 C11 C12 C13 -59.3(4) . . . . ?
C10 C11 C12 C13 60.3(4) . . . . ?
C11 C12 C13 C18 59.4(4) . . . . ?
C11 C12 C13 C14 -60.3(4) . . . . ?
C18 C13 C14 C9 -60.0(4) . . . . ?
C12 C13 C14 C9 60.3(4) . . . . ?
C8 C9 C14 C13 179.8(3) . . . . ?
C17 C9 C14 C13 59.3(3) . . . . ?
C10 C9 C14 C13 -59.2(3) . . . . ?
C10 C11 C15 C16 -60.3(4) . . . . ?
C12 C11 C15 C16 59.5(4) . . . . ?
C11 C15 C16 C18 -59.9(4) . . . . ?
C11 C15 C16 C17 60.8(4) . . . . ?
C18 C16 C17 C9 60.7(4) . . . . ?
C15 C16 C17 C9 -60.2(4) . . . . ?
C8 C9 C17 C16 -179.7(3) . . . . ?
C10 C9 C17 C16 59.0(4) . . . . ?
C14 C9 C17 C16 -59.1(3) . . . . ?
C15 C16 C18 C13 59.7(4) . . . . ?
C17 C16 C18 C13 -61.0(4) . . . . ?
C12 C13 C18 C16 -59.5(4) . . . . ?
C14 C13 C18 C16 60.4(4) . . . . ?
N2 C7 N1 C4 -165.6(3) . . . . ?
S1 C7 N1 C4 19.7(5) . . . . ?
C3 C4 N1 C7 22.3(6) . . . . ?
C5 C4 N1 C7 -160.8(3) . . . . ?
N1 C7 N2 N3 -174.3(3) . . . . ?
S1 C7 N2 N3 1.0(4) . . . . ?
C9 C8 N3 N2 178.2(3) . . . . ?
S1 C8 N3 N2 -0.7(4) . . . . ?
C7 N2 N3 C8 -0.2(4) . . . . ?
N2 C7 S1 C8 -1.1(3) . . . . ?
N1 C7 S1 C8 173.9(3) . . . . ?
N3 C8 S1 C7 1.0(3) . . . . ?
C9 C8 S1 C7 -177.9(3) . . . . ?
